data_7242441
loop_
_publ_author_name
'Hasuo, Naohiro'
'Takahashi, Kiyonori'
'Hisaki, Ichiro'
'Kokado, Kenta'
'Nakamura, Takayoshi'

_publ_section_title
;
 Molecular motion of halogenated ethylammonium/[18]crown-6 supramolecular
 ions in nickel dithiolate magnetic crystals
;
_journal_issue 14
_journal_name_full CrystEngComm
_journal_page_first 2756
_journal_page_last 2763
_journal_paper_doi 10.1039/D1CE00253H
_journal_volume 23
_journal_year 2021
_chemical_formula_moiety 'C6 Ni S10, C2 H7 Br N, C12 H24 O6'
_chemical_formula_sum 'C20 H31 Br N Ni O6 S10'
_chemical_formula_weight 840.68
_space_group_crystal_system triclinic
_space_group_IT_number 2
_space_group_name_Hall '-P 1'
_space_group_name_H-M_alt 'P -1'
_atom_sites_solution_hydrogens geom
_atom_sites_solution_primary dual
_audit_creation_date 2020-11-10
_audit_creation_method
;
Olex2 1.3-ac4
(compiled 2019.10.09 svn.r3662 for Rigaku Oxford Diffraction, GUI svn.r5959)
;
_audit_update_record
;
2020-12-31 deposited with the CCDC.	2021-03-18 downloaded from the CCDC.
;
_cell_angle_alpha 65.393(5)
_cell_angle_beta 80.958(4)
_cell_angle_gamma 78.454(4)
_cell_formula_units_Z 2
_cell_length_a 11.1201(5)
_cell_length_b 12.1021(5)
_cell_length_c 13.7058(7)
_cell_measurement_reflns_used 13385
_cell_measurement_temperature 293
_cell_measurement_theta_max 31.0650
_cell_measurement_theta_min 1.9200
_cell_volume 1637.39(15)
_computing_cell_refinement 'CrysAlisPro 1.171.41.63a (Rigaku OD, 2020)'
_computing_data_collection 'CrysAlisPro 1.171.41.63a (Rigaku OD, 2020)'
_computing_data_reduction 'CrysAlisPro 1.171.41.63a (Rigaku OD, 2020)'
_computing_molecular_graphics 'Olex2 1.3-ac4 (Dolomanov et al., 2009)'
_computing_publication_material 'Olex2 1.3-ac4 (Dolomanov et al., 2009)'
_computing_structure_refinement 'ShelXL 2018/3 (Sheldrick, 2015)'
_computing_structure_solution 'ShelXT n/a (Sheldrick, 2015)'
_diffrn_ambient_temperature 293
_diffrn_detector 'Hybrid Pixel Array Detector'
_diffrn_detector_area_resol_mean 10.0000
_diffrn_detector_type HyPix
_diffrn_measured_fraction_theta_full 1.000
_diffrn_measured_fraction_theta_max 0.833
_diffrn_measurement_details
;
List of Runs (angles in degrees, time in seconds):

  # Type    Start    End  Width  t~exp~   \w     \q     \k     \f   Frames
#--------------------------------------------------------------------------
  1  \w    -70.00  18.00   0.50    1.37    --    5.18 -30.00  37.72  176
  2  \w    -65.00  18.00   0.50    1.37    --    5.18 -32.00 103.60  166
  3  \w    -46.00  19.00   0.50    1.37    --    5.18 -28.00  -1.37  130
  4  \w    -67.00 -41.00   0.50    1.37    --    5.18 -28.00 -58.05   52
  5  \w    -58.00  19.00   0.50    1.37    --    5.18 -33.00 -79.47  154
  6  \w    -63.00  18.00   0.50    1.37    --    5.18 -29.00-140.18  162
  7  \w    -27.00  19.00   0.50    1.37    --    5.18 -28.00 -58.05   92
  8  \w    -69.00  18.00   0.50    1.37    --    5.18 -27.00 154.51  174
  9  \w    -13.00  29.00   0.50    1.37    --   -4.95 -99.00  30.00   84
 10  \w    -15.00  29.00   0.50    1.37    --   -4.95 -99.00 120.00   88
 11  \w    -18.00  23.00   0.50    1.37    --   -4.95 -99.00 -30.00   82
 12  \w    -14.00  25.00   0.50    1.37    --   -4.95 -99.00-150.00   78
;
_diffrn_measurement_device 'four-circle diffractometer'
_diffrn_measurement_device_type 'XtaLAB Synergy R, HyPix'
_diffrn_measurement_method '\w scans'
_diffrn_measurement_specimen_support 'Mitegen 50um'
_diffrn_orient_matrix_type 'CrysAlisPro convention (1999,Acta A55,543-557)'
_diffrn_orient_matrix_UB_11 0.0301763000
_diffrn_orient_matrix_UB_12 0.0046716000
_diffrn_orient_matrix_UB_13 0.0397376000
_diffrn_orient_matrix_UB_21 -0.0278926000
_diffrn_orient_matrix_UB_22 -0.0492860000
_diffrn_orient_matrix_UB_23 0.0403277000
_diffrn_orient_matrix_UB_31 0.0507844000
_diffrn_orient_matrix_UB_32 -0.0424306000
_diffrn_orient_matrix_UB_33 -0.0075504000
_diffrn_radiation_collimation 0.3
_diffrn_radiation_monochromator mirror
_diffrn_radiation_probe x-ray
_diffrn_radiation_type 'Mo K\a'
_diffrn_radiation_wavelength 0.71073
_diffrn_reflns_av_R_equivalents 0.0744
_diffrn_reflns_av_unetI/netI 0.0685
_diffrn_reflns_Laue_measured_fraction_full 1.000
_diffrn_reflns_Laue_measured_fraction_max 0.833
_diffrn_reflns_limit_h_max 15
_diffrn_reflns_limit_h_min -15
_diffrn_reflns_limit_k_max 16
_diffrn_reflns_limit_k_min -17
_diffrn_reflns_limit_l_max 19
_diffrn_reflns_limit_l_min -18
_diffrn_reflns_number 42141
_diffrn_reflns_point_group_measured_fraction_full 1.000
_diffrn_reflns_point_group_measured_fraction_max 0.833
_diffrn_reflns_theta_full 25.242
_diffrn_reflns_theta_max 31.053
_diffrn_reflns_theta_min 1.872
_diffrn_source 'micro-focus sealed X-ray tube'
_diffrn_source_current 24.0
_diffrn_source_power 1.2
_diffrn_source_target Mo
_diffrn_source_type 'Mova (Mo) X-ray Source'
_diffrn_source_voltage 50.0
_exptl_absorpt_coefficient_mu 2.486
_exptl_absorpt_correction_T_max 1.00000
_exptl_absorpt_correction_T_min 0.38563
_exptl_absorpt_correction_type multi-scan
_exptl_absorpt_process_details
;
CrysAlisPro 1.171.41.63a (Rigaku Oxford Diffraction, 2020)
Empirical absorption correction using spherical harmonics,
 implemented in SCALE3 ABSPACK scaling algorithm.
;
_exptl_crystal_colour black
_exptl_crystal_colour_primary black
_exptl_crystal_density_diffrn 1.705
_exptl_crystal_description block
_exptl_crystal_F_000 858
_exptl_crystal_size_max 0.4
_exptl_crystal_size_mid 0.11
_exptl_crystal_size_min 0.07
_refine_diff_density_max 0.487
_refine_diff_density_min -0.317
_refine_diff_density_rms 0.069
_refine_ls_extinction_method none
_refine_ls_goodness_of_fit_ref 1.031
_refine_ls_hydrogen_treatment constr
_refine_ls_matrix_type full
_refine_ls_number_parameters 393
_refine_ls_number_reflns 8744
_refine_ls_number_restraints 13
_refine_ls_restrained_S_all 1.032
_refine_ls_R_factor_all 0.0881
_refine_ls_R_factor_gt 0.0431
_refine_ls_shift/su_max 0.001
_refine_ls_shift/su_mean 0.000
_refine_ls_structure_factor_coef Fsqd
_refine_ls_weighting_details 'w=1/[\s^2^(Fo^2^)+(0.0369P)^2^+0.2204P] where P=(Fo^2^+2Fc^2^)/3'
_refine_ls_weighting_scheme calc
_refine_ls_wR_factor_gt 0.0958
_refine_ls_wR_factor_ref 0.1082
_reflns_Friedel_coverage 0.000
_reflns_number_gt 5418
_reflns_number_total 8744
_reflns_threshold_expression 'I > 2\s(I)'
_cod_data_source_file d1ce00253h3.cif
_cod_data_source_block 293k
_cod_depositor_comments 'Adding full bibliography for 7242434--7242480.cif.'
_cod_original_cell_volume 1637.40(15)
_cod_database_code 7242441
_shelx_shelxl_version_number 2018/3
_chemical_oxdiff_formula BrCHNONiS
_shelx_space_group_comment
;
The symmetry employed for this shelxl refinement is uniquely defined
by the following loop, which should always be used as a source of
symmetry information in preference to the above space-group names.
They are only intended as comments.
;
_shelx_estimated_absorpt_t_max 0.845
_shelx_estimated_absorpt_t_min 0.436
_reflns_odcompleteness_completeness 99.99
_reflns_odcompleteness_iscentric 1
_reflns_odcompleteness_theta 26.32
_olex2_refinement_description
;
1. Fixed Uiso
 At 1.2 times of:
  All C(H,H) groups, All N(H,H,H,H,H,H) groups
2. Uiso/Uaniso restraints and constraints
C1A \\sim N1: within 2A with sigma of 0.04 and sigma for terminal atoms of 0.08
within 2A
C1 \\sim C2: within 2A with sigma of 0.04 and sigma for terminal atoms of 0.08
within 2A
3. Others
 1*[Sof(Br1)]+1*[Sof(Br1B)]+1*[Sof(Br1A)]=1 with esd of 0.0001
 Sof(H1BD)=Sof(H1BE)=Sof(H1BF)=Sof(C1A)=Sof(H1AD)=Sof(H1AE)=Sof(C2A)=Sof(H2AA)=
 Sof(H2AB)=1-FVAR(1)
 Sof(H1AA)=Sof(H1AB)=Sof(H1AC)=Sof(C1)=Sof(H1A)=Sof(H1B)=Sof(C2)=Sof(H2A)=
 Sof(H2B)=FVAR(1)
4.a Secondary CH2 refined with riding coordinates:
 C10(H10A,H10B), C8(H8A,H8B), C11(H11A,H11B), C12(H12A,H12B), C9(H9A,H9B),
 C14(H14A,H14B), C3(H3A,H3B), C13(H13A,H13B), C7(H7A,H7B), C4(H4A,H4B), C6(H6A,
 H6B), C5(H5A,H5B), C1A(H1AD,H1AE), C1(H1A,H1B), C2(H2A,H2B), C2A(H2AA,H2AB)
4.b Idealised Me refined as rotating group:
 N1(H1BD,H1BE,H1BF), N1(H1AA,H1AB,H1AC)
;
_olex2_exptl_crystal_mounting_method loop
_olex2_submission_special_instructions 'No special instructions were received'
_oxdiff_exptl_absorpt_empirical_details
;
Empirical correction (ABSPACK) includes:
- Absorption correction using spherical harmonics
- Frame scaling
;
_oxdiff_exptl_absorpt_empirical_full_max 2.173
_oxdiff_exptl_absorpt_empirical_full_min 0.366

loop_
_space_group_symop_operation_xyz
'x, y, z'
'-x, -y, -z'

loop_
_atom_site_label
_atom_site_type_symbol
_atom_site_fract_x
_atom_site_fract_y
_atom_site_fract_z
_atom_site_U_iso_or_equiv
_atom_site_adp_type
_atom_site_occupancy
_atom_site_site_symmetry_order
_atom_site_calc_flag
_atom_site_refinement_flags_posn
_atom_site_refinement_flags_adp
_atom_site_refinement_flags_occupancy
_atom_site_disorder_assembly
_atom_site_disorder_group
Ni1 Ni 0.13389(3) 0.46427(3) 0.88322(3) 0.03805(10) Uani 1 1 d . . . . .
S1 S 0.10055(6) 0.33946(6) 0.81744(6) 0.04218(16) Uani 1 1 d . . . . .
S3 S 0.20780(6) 0.07248(6) 0.86682(6) 0.04444(17) Uani 1 1 d . . . . .
S9 S 0.05431(6) 0.84335(6) 0.92193(6) 0.04521(17) Uani 1 1 d . . . . .
S4 S 0.35681(6) 0.06277(6) 1.02492(6) 0.04473(17) Uani 1 1 d . . . . .
S2 S 0.26495(6) 0.32824(6) 0.98890(6) 0.04681(18) Uani 1 1 d . . . . .
S7 S 0.16061(7) 0.58119(6) 0.95835(6) 0.04821(18) Uani 1 1 d . . . . .
S6 S 0.01163(7) 0.60787(6) 0.77217(6) 0.04985(19) Uani 1 1 d . . . . .
S8 S -0.07955(7) 0.87154(6) 0.74739(7) 0.0565(2) Uani 1 1 d . . . . .
S5 S 0.36367(8) -0.16290(6) 0.98862(7) 0.0589(2) Uani 1 1 d . . . . .
S10 S -0.09480(8) 1.08369(7) 0.80836(8) 0.0658(2) Uani 1 1 d . . . . .
Br1A Br 0.07731(7) 0.14507(9) 0.53935(10) 0.0801(4) Uani 0.531(2) 1 d . . P A 3
O5 O 0.35984(17) 0.39331(19) 0.61877(17) 0.0554(5) Uani 1 1 d . . . . .
O6 O 0.56854(18) 0.22064(19) 0.62512(16) 0.0592(5) Uani 1 1 d . . . . .
O4 O 0.25660(18) 0.5340(2) 0.42144(18) 0.0625(6) Uani 1 1 d . . . . .
O1 O 0.64315(18) 0.1417(2) 0.45767(18) 0.0637(6) Uani 1 1 d . . . . .
N1 N 0.3994(2) 0.2917(2) 0.4607(2) 0.0541(6) Uani 1 1 d . U . . .
H1BD H 0.447752 0.270777 0.410995 0.065 Uiso 0.455(11) 1 calc R U P B 2
H1BE H 0.445546 0.304382 0.501526 0.065 Uiso 0.455(11) 1 calc R U P B 2
H1BF H 0.348110 0.360220 0.428689 0.065 Uiso 0.455(11) 1 calc R U P B 2
H1AA H 0.479223 0.261292 0.462034 0.065 Uiso 0.545(11) 1 calc R U P B 1
H1AB H 0.375083 0.312485 0.516671 0.065 Uiso 0.545(11) 1 calc R U P B 1
H1AC H 0.386836 0.357847 0.399870 0.065 Uiso 0.545(11) 1 calc R U P B 1
O3 O 0.3213(2) 0.4646(2) 0.25369(19) 0.0723(7) Uani 1 1 d . . . . .
O2 O 0.5437(2) 0.3063(3) 0.26358(19) 0.0833(8) Uani 1 1 d . . . . .
C19 C 0.0701(2) 0.7161(2) 0.8904(2) 0.0391(6) Uani 1 1 d . . . . .
C15 C 0.1976(2) 0.2080(2) 0.8851(2) 0.0380(6) Uani 1 1 d . . . . .
C16 C 0.2675(2) 0.2031(2) 0.9594(2) 0.0366(6) Uani 1 1 d . . . . .
C18 C 0.0056(2) 0.7275(2) 0.8096(2) 0.0417(6) Uani 1 1 d . . . . .
C20 C -0.0430(2) 0.9404(2) 0.8247(2) 0.0475(7) Uani 1 1 d . . . . .
C17 C 0.3121(2) -0.0168(2) 0.9615(2) 0.0422(6) Uani 1 1 d . . . . .
C10 C 0.3030(3) 0.5181(3) 0.5889(3) 0.0617(8) Uani 1 1 d . . . . .
H10A H 0.363591 0.572361 0.550272 0.074 Uiso 1 1 calc R U . . .
H10B H 0.269820 0.532930 0.652849 0.074 Uiso 1 1 calc R U . . .
C8 C 0.1751(3) 0.5701(3) 0.3421(3) 0.0679(9) Uani 1 1 d . . . . .
H8A H 0.127603 0.649611 0.333514 0.081 Uiso 1 1 calc R U . . .
H8B H 0.118374 0.511124 0.363593 0.081 Uiso 1 1 calc R U . . .
C11 C 0.4484(3) 0.3601(3) 0.6944(3) 0.0625(8) Uani 1 1 d . . . . .
H11A H 0.408964 0.369438 0.759453 0.075 Uiso 1 1 calc R U . . .
H11B H 0.511253 0.413266 0.664387 0.075 Uiso 1 1 calc R U . . .
C12 C 0.5056(3) 0.2299(3) 0.7203(3) 0.0640(9) Uani 1 1 d . . . . .
H12A H 0.562858 0.204252 0.775047 0.077 Uiso 1 1 calc R U . . .
H12B H 0.442489 0.176989 0.747904 0.077 Uiso 1 1 calc R U . . .
C9 C 0.2030(3) 0.5434(3) 0.5196(3) 0.0675(9) Uani 1 1 d . . . . .
H9A H 0.146053 0.484539 0.555554 0.081 Uiso 1 1 calc R U . . .
H9B H 0.157882 0.625242 0.505173 0.081 Uiso 1 1 calc R U . . .
C14 C 0.7182(3) 0.1164(3) 0.5410(3) 0.0744(10) Uani 1 1 d . . . . .
H14A H 0.766543 0.182195 0.520982 0.089 Uiso 1 1 calc R U . . .
H14B H 0.774476 0.040487 0.552319 0.089 Uiso 1 1 calc R U . . .
C3 C 0.7104(3) 0.1720(3) 0.3552(3) 0.0720(10) Uani 1 1 d . . . . .
H3A H 0.773754 0.103594 0.356386 0.086 Uiso 1 1 calc R U . . .
H3B H 0.750350 0.242690 0.338871 0.086 Uiso 1 1 calc R U . . .
C13 C 0.6394(3) 0.1051(3) 0.6412(3) 0.0758(10) Uani 1 1 d . . . . .
H13A H 0.585859 0.044183 0.658225 0.091 Uiso 1 1 calc R U . . .
H13B H 0.689959 0.079390 0.700707 0.091 Uiso 1 1 calc R U . . .
C7 C 0.2442(3) 0.5775(3) 0.2398(3) 0.0661(9) Uani 1 1 d . . . . .
H7A H 0.187322 0.596095 0.186226 0.079 Uiso 1 1 calc R U . . .
H7B H 0.293884 0.643085 0.214173 0.079 Uiso 1 1 calc R U . . .
C4 C 0.6292(4) 0.1995(4) 0.2728(3) 0.0841(12) Uani 1 1 d . . . . .
H4A H 0.677068 0.212300 0.204429 0.101 Uiso 1 1 calc R U . . .
H4B H 0.585524 0.130711 0.291163 0.101 Uiso 1 1 calc R U . . .
C6 C 0.4021(4) 0.4712(4) 0.1609(3) 0.0881(13) Uani 1 1 d . . . . .
H6A H 0.458354 0.528639 0.147567 0.106 Uiso 1 1 calc R U . . .
H6B H 0.354735 0.501146 0.098811 0.106 Uiso 1 1 calc R U . . .
C5 C 0.4720(4) 0.3509(5) 0.1754(3) 0.1153(18) Uani 1 1 d . . . . .
H5A H 0.415770 0.293860 0.187249 0.138 Uiso 1 1 calc R U . . .
H5B H 0.525139 0.356853 0.110684 0.138 Uiso 1 1 calc R U . . .
C1A C 0.3258(15) 0.1890(16) 0.5307(14) 0.101(4) Uani 0.455(11) 1 d . U P B 2
H1AD H 0.330098 0.139709 0.489313 0.121 Uiso 0.455(11) 1 calc R U P B 2
H1AE H 0.374309 0.138581 0.591361 0.121 Uiso 0.455(11) 1 calc R U P B 2
C1 C 0.3299(15) 0.2001(13) 0.4667(15) 0.129(5) Uani 0.545(11) 1 d . U P B 1
H1A H 0.370587 0.167365 0.414251 0.155 Uiso 0.545(11) 1 calc R U P B 1
H1B H 0.339360 0.133532 0.537038 0.155 Uiso 0.545(11) 1 calc R U P B 1
Br1B Br 0.10514(14) 0.2286(2) 0.47475(18) 0.0743(8) Uani 0.2509(18) 1 d . . P B 2
Br1 Br 0.1205(3) 0.2049(3) 0.5681(3) 0.1155(15) Uani 0.218(2) 1 d . . P B 1
C2 C 0.2130(8) 0.2247(9) 0.4526(9) 0.137(6) Uani 0.545(11) 1 d . U P B 1
H2A H 0.194341 0.172217 0.421243 0.164 Uiso 0.545(11) 1 calc R U P B 1
H2B H 0.194563 0.309227 0.401802 0.164 Uiso 0.545(11) 1 calc R U P B 1
C2A C 0.2150(12) 0.1958(13) 0.5713(12) 0.113(5) Uani 0.455(11) 1 d . . P B 2
H2AA H 0.198871 0.259876 0.598745 0.136 Uiso 0.455(11) 1 calc R U P B 2
H2AB H 0.203861 0.118600 0.631493 0.136 Uiso 0.455(11) 1 calc R U P B 2

loop_
_atom_site_aniso_label
_atom_site_aniso_U_11
_atom_site_aniso_U_22
_atom_site_aniso_U_33
_atom_site_aniso_U_23
_atom_site_aniso_U_13
_atom_site_aniso_U_12
Ni1 0.04073(18) 0.02713(16) 0.0431(2) -0.01224(14) -0.01051(14) 0.00346(13)
S1 0.0457(3) 0.0312(3) 0.0474(4) -0.0128(3) -0.0165(3) 0.0027(3)
S3 0.0504(4) 0.0318(3) 0.0532(4) -0.0182(3) -0.0128(3) -0.0012(3)
S9 0.0503(4) 0.0312(3) 0.0534(4) -0.0174(3) -0.0084(3) -0.0001(3)
S4 0.0499(4) 0.0323(3) 0.0502(4) -0.0171(3) -0.0178(3) 0.0100(3)
S2 0.0553(4) 0.0339(3) 0.0547(4) -0.0218(3) -0.0233(3) 0.0095(3)
S7 0.0587(4) 0.0317(3) 0.0548(4) -0.0171(3) -0.0261(3) 0.0085(3)
S6 0.0587(4) 0.0360(3) 0.0569(5) -0.0203(3) -0.0258(3) 0.0088(3)
S8 0.0619(4) 0.0365(4) 0.0668(5) -0.0183(4) -0.0294(4) 0.0156(3)
S5 0.0729(5) 0.0320(4) 0.0717(5) -0.0236(4) -0.0189(4) 0.0094(3)
S10 0.0659(5) 0.0344(4) 0.0913(7) -0.0253(4) -0.0149(4) 0.0127(3)
Br1A 0.0552(4) 0.0625(6) 0.1100(8) -0.0266(6) 0.0064(4) -0.0090(4)
O5 0.0557(11) 0.0599(12) 0.0560(13) -0.0299(11) -0.0043(10) -0.0054(10)
O6 0.0608(12) 0.0559(13) 0.0474(12) -0.0115(10) -0.0125(10) 0.0065(10)
O4 0.0530(12) 0.0697(14) 0.0600(14) -0.0268(12) -0.0104(10) 0.0081(10)
O1 0.0555(12) 0.0668(14) 0.0596(14) -0.0192(11) -0.0112(11) 0.0023(10)
N1 0.0486(13) 0.0568(15) 0.0573(16) -0.0262(13) -0.0149(12) 0.0071(11)
O3 0.0646(13) 0.0798(16) 0.0603(15) -0.0220(13) -0.0195(11) 0.0141(12)
O2 0.0823(16) 0.106(2) 0.0610(15) -0.0457(15) -0.0225(12) 0.0284(14)
C19 0.0398(13) 0.0301(12) 0.0461(16) -0.0159(11) -0.0061(11) 0.0014(10)
C15 0.0403(13) 0.0290(12) 0.0410(15) -0.0129(11) 0.0001(11) -0.0023(10)
C16 0.0406(13) 0.0256(11) 0.0401(14) -0.0126(11) -0.0070(11) 0.0041(10)
C18 0.0415(13) 0.0290(12) 0.0476(16) -0.0114(12) -0.0105(12) 0.0068(10)
C20 0.0423(14) 0.0358(14) 0.0575(18) -0.0162(13) -0.0022(13) 0.0025(11)
C17 0.0425(13) 0.0335(13) 0.0478(16) -0.0156(12) -0.0035(12) -0.0010(11)
C10 0.070(2) 0.059(2) 0.060(2) -0.0316(17) 0.0075(16) -0.0121(16)
C8 0.0525(17) 0.058(2) 0.078(2) -0.0155(18) -0.0230(17) 0.0117(15)
C11 0.0641(19) 0.083(2) 0.0500(19) -0.0338(18) -0.0005(15) -0.0184(17)
C12 0.070(2) 0.071(2) 0.0433(18) -0.0123(16) -0.0107(15) -0.0142(17)
C9 0.0539(18) 0.064(2) 0.080(2) -0.0327(19) -0.0026(17) 0.0065(16)
C14 0.065(2) 0.064(2) 0.092(3) -0.033(2) -0.032(2) 0.0228(17)
C3 0.0611(19) 0.068(2) 0.074(2) -0.0262(19) -0.0014(18) 0.0128(17)
C13 0.089(2) 0.056(2) 0.068(2) -0.0136(18) -0.036(2) 0.0160(18)
C7 0.0620(19) 0.066(2) 0.061(2) -0.0149(17) -0.0272(16) 0.0046(16)
C4 0.086(2) 0.099(3) 0.067(2) -0.046(2) -0.003(2) 0.012(2)
C6 0.090(3) 0.115(3) 0.050(2) -0.030(2) -0.029(2) 0.017(2)
C5 0.116(3) 0.164(5) 0.072(3) -0.072(3) -0.040(3) 0.047(3)
C1A 0.098(8) 0.141(11) 0.107(10) -0.080(10) 0.010(8) -0.060(7)
C1 0.153(12) 0.112(8) 0.125(11) -0.030(9) 0.009(10) -0.082(7)
Br1B 0.0528(10) 0.0873(15) 0.0821(15) -0.0317(12) -0.0206(8) -0.0017(8)
Br1 0.0800(19) 0.125(2) 0.120(3) -0.0451(18) 0.0206(17) 0.0009(18)
C2 0.089(7) 0.122(7) 0.144(10) 0.046(6) -0.061(6) -0.076(6)
C2A 0.097(10) 0.153(11) 0.140(12) -0.111(10) -0.010(9) -0.009(8)

loop_
_atom_type_symbol
_atom_type_description
_atom_type_scat_dispersion_real
_atom_type_scat_dispersion_imag
_atom_type_scat_source
C C 0.0033 0.0016 'International Tables Vol C Tables 4.2.6.8 and 6.1.1.4'
H H 0.0000 0.0000 'International Tables Vol C Tables 4.2.6.8 and 6.1.1.4'
Br Br -0.2901 2.4595 'International Tables Vol C Tables 4.2.6.8 and 6.1.1.4'
N N 0.0061 0.0033 'International Tables Vol C Tables 4.2.6.8 and 6.1.1.4'
Ni Ni 0.3393 1.1124 'International Tables Vol C Tables 4.2.6.8 and 6.1.1.4'
O O 0.0106 0.0060 'International Tables Vol C Tables 4.2.6.8 and 6.1.1.4'
S S 0.1246 0.1234 'International Tables Vol C Tables 4.2.6.8 and 6.1.1.4'

loop_
_geom_angle_atom_site_label_1
_geom_angle_atom_site_label_2
_geom_angle_atom_site_label_3
_geom_angle
_geom_angle_site_symmetry_1
_geom_angle_site_symmetry_3
_geom_angle_publ_flag
S2 Ni1 S1 93.21(3) . . ?
S2 Ni1 S6 176.34(3) . . ?
S7 Ni1 S1 176.21(3) . . ?
S7 Ni1 S2 85.54(3) . . ?
S7 Ni1 S6 92.91(3) . . ?
S6 Ni1 S1 88.54(3) . . ?
C15 S1 Ni1 101.84(9) . . ?
C17 S3 C15 97.19(12) . . ?
C20 S9 C19 97.05(13) . . ?
C17 S4 C16 97.45(12) . . ?
C16 S2 Ni1 102.07(9) . . ?
C19 S7 Ni1 102.71(9) . . ?
C18 S6 Ni1 101.97(9) . . ?
C20 S8 C18 97.84(13) . . ?
C11 O5 C10 111.8(2) . . ?
C13 O6 C12 114.2(2) . . ?
C8 O4 C9 115.1(2) . . ?
C14 O1 C3 112.6(3) . . ?
H1BD N1 H1BE 109.5 . . ?
H1BD N1 H1BF 109.5 . . ?
H1BE N1 H1BF 109.5 . . ?
H1AA N1 H1AB 109.5 . . ?
H1AA N1 H1AC 109.5 . . ?
H1AB N1 H1AC 109.5 . . ?
C1A N1 H1BD 109.5 . . ?
C1A N1 H1BE 109.5 . . ?
C1A N1 H1BF 109.5 . . ?
C1 N1 H1AA 109.5 . . ?
C1 N1 H1AB 109.5 . . ?
C1 N1 H1AC 109.5 . . ?
C7 O3 C6 112.6(3) . . ?
C5 O2 C4 114.3(3) . . ?
S7 C19 S9 122.08(16) . . ?
C18 C19 S9 117.01(18) . . ?
C18 C19 S7 120.91(19) . . ?
S1 C15 S3 122.68(16) . . ?
C16 C15 S1 121.31(19) . . ?
C16 C15 S3 115.96(18) . . ?
S2 C16 S4 122.15(15) . . ?
C15 C16 S4 116.27(18) . . ?
C15 C16 S2 121.56(18) . . ?
S6 C18 S8 123.54(16) . . ?
C19 C18 S6 121.49(18) . . ?
C19 C18 S8 114.96(19) . . ?
S9 C20 S8 113.10(14) . . ?
S10 C20 S9 122.75(18) . . ?
S10 C20 S8 124.15(17) . . ?
S4 C17 S3 113.12(14) . . ?
S5 C17 S3 123.83(17) . . ?
S5 C17 S4 123.06(16) . . ?
O5 C10 H10A 109.8 . . ?
O5 C10 H10B 109.8 . . ?
O5 C10 C9 109.3(3) . . ?
H10A C10 H10B 108.3 . . ?
C9 C10 H10A 109.8 . . ?
C9 C10 H10B 109.8 . . ?
O4 C8 H8A 109.7 . . ?
O4 C8 H8B 109.7 . . ?
O4 C8 C7 109.7(2) . . ?
H8A C8 H8B 108.2 . . ?
C7 C8 H8A 109.7 . . ?
C7 C8 H8B 109.7 . . ?
O5 C11 H11A 109.9 . . ?
O5 C11 H11B 109.9 . . ?
O5 C11 C12 108.9(3) . . ?
H11A C11 H11B 108.3 . . ?
C12 C11 H11A 109.9 . . ?
C12 C11 H11B 109.9 . . ?
O6 C12 C11 108.6(3) . . ?
O6 C12 H12A 110.0 . . ?
O6 C12 H12B 110.0 . . ?
C11 C12 H12A 110.0 . . ?
C11 C12 H12B 110.0 . . ?
H12A C12 H12B 108.4 . . ?
O4 C9 C10 108.3(2) . . ?
O4 C9 H9A 110.0 . . ?
O4 C9 H9B 110.0 . . ?
C10 C9 H9A 110.0 . . ?
C10 C9 H9B 110.0 . . ?
H9A C9 H9B 108.4 . . ?
O1 C14 H14A 109.8 . . ?
O1 C14 H14B 109.8 . . ?
O1 C14 C13 109.3(3) . . ?
H14A C14 H14B 108.3 . . ?
C13 C14 H14A 109.8 . . ?
C13 C14 H14B 109.8 . . ?
O1 C3 H3A 109.6 . . ?
O1 C3 H3B 109.6 . . ?
O1 C3 C4 110.4(3) . . ?
H3A C3 H3B 108.1 . . ?
C4 C3 H3A 109.6 . . ?
C4 C3 H3B 109.6 . . ?
O6 C13 C14 108.1(3) . . ?
O6 C13 H13A 110.1 . . ?
O6 C13 H13B 110.1 . . ?
C14 C13 H13A 110.1 . . ?
C14 C13 H13B 110.1 . . ?
H13A C13 H13B 108.4 . . ?
O3 C7 C8 110.1(3) . . ?
O3 C7 H7A 109.6 . . ?
O3 C7 H7B 109.6 . . ?
C8 C7 H7A 109.6 . . ?
C8 C7 H7B 109.6 . . ?
H7A C7 H7B 108.2 . . ?
O2 C4 C3 109.9(3) . . ?
O2 C4 H4A 109.7 . . ?
O2 C4 H4B 109.7 . . ?
C3 C4 H4A 109.7 . . ?
C3 C4 H4B 109.7 . . ?
H4A C4 H4B 108.2 . . ?
O3 C6 H6A 109.5 . . ?
O3 C6 H6B 109.5 . . ?
O3 C6 C5 110.7(4) . . ?
H6A C6 H6B 108.1 . . ?
C5 C6 H6A 109.5 . . ?
C5 C6 H6B 109.5 . . ?
O2 C5 C6 110.8(3) . . ?
O2 C5 H5A 109.5 . . ?
O2 C5 H5B 109.5 . . ?
C6 C5 H5A 109.5 . . ?
C6 C5 H5B 109.5 . . ?
H5A C5 H5B 108.1 . . ?
N1 C1A H1AD 105.0 . . ?
N1 C1A H1AE 105.0 . . ?
H1AD C1A H1AE 105.8 . . ?
C2A C1A N1 129.2(15) . . ?
C2A C1A H1AD 105.0 . . ?
C2A C1A H1AE 105.0 . . ?
N1 C1 H1A 106.7 . . ?
N1 C1 H1B 106.7 . . ?
H1A C1 H1B 106.6 . . ?
C2 C1 N1 122.4(13) . . ?
C2 C1 H1A 106.7 . . ?
C2 C1 H1B 106.7 . . ?
C1 C2 Br1 113.6(10) . . ?
C1 C2 H2A 108.8 . . ?
C1 C2 H2B 108.8 . . ?
Br1 C2 H2A 108.8 . . ?
Br1 C2 H2B 108.8 . . ?
H2A C2 H2B 107.7 . . ?
C1A C2A Br1B 112.5(10) . . ?
C1A C2A H2AA 109.1 . . ?
C1A C2A H2AB 109.1 . . ?
Br1B C2A H2AA 109.1 . . ?
Br1B C2A H2AB 109.1 . . ?
H2AA C2A H2AB 107.8 . . ?

loop_
_geom_bond_atom_site_label_1
_geom_bond_atom_site_label_2
_geom_bond_distance
_geom_bond_site_symmetry_2
_geom_bond_publ_flag
Ni1 S1 2.1668(7) . ?
Ni1 S2 2.1563(7) . ?
Ni1 S7 2.1514(8) . ?
Ni1 S6 2.1649(7) . ?
S1 C15 1.719(2) . ?
S3 C15 1.740(2) . ?
S3 C17 1.732(3) . ?
S9 C19 1.736(2) . ?
S9 C20 1.723(3) . ?
S4 C16 1.736(2) . ?
S4 C17 1.719(3) . ?
S2 C16 1.717(2) . ?
S7 C19 1.708(2) . ?
S6 C18 1.712(3) . ?
S8 C18 1.737(2) . ?
S8 C20 1.728(3) . ?
S5 C17 1.645(2) . ?
S10 C20 1.645(3) . ?
O5 C10 1.425(4) . ?
O5 C11 1.422(4) . ?
O6 C12 1.418(4) . ?
O6 C13 1.407(4) . ?
O4 C8 1.396(4) . ?
O4 C9 1.424(4) . ?
O1 C14 1.415(4) . ?
O1 C3 1.420(4) . ?
N1 H1BD 0.8900 . ?
N1 H1BE 0.8900 . ?
N1 H1BF 0.8900 . ?
N1 H1AA 0.8900 . ?
N1 H1AB 0.8900 . ?
N1 H1AC 0.8900 . ?
N1 C1A 1.517(16) . ?
N1 C1 1.443(13) . ?
O3 C7 1.415(4) . ?
O3 C6 1.420(4) . ?
O2 C4 1.414(4) . ?
O2 C5 1.406(4) . ?
C19 C18 1.357(4) . ?
C15 C16 1.350(4) . ?
C10 H10A 0.9700 . ?
C10 H10B 0.9700 . ?
C10 C9 1.478(5) . ?
C8 H8A 0.9700 . ?
C8 H8B 0.9700 . ?
C8 C7 1.467(5) . ?
C11 H11A 0.9700 . ?
C11 H11B 0.9700 . ?
C11 C12 1.488(5) . ?
C12 H12A 0.9700 . ?
C12 H12B 0.9700 . ?
C9 H9A 0.9700 . ?
C9 H9B 0.9700 . ?
C14 H14A 0.9700 . ?
C14 H14B 0.9700 . ?
C14 C13 1.479(5) . ?
C3 H3A 0.9700 . ?
C3 H3B 0.9700 . ?
C3 C4 1.445(5) . ?
C13 H13A 0.9700 . ?
C13 H13B 0.9700 . ?
C7 H7A 0.9700 . ?
C7 H7B 0.9700 . ?
C4 H4A 0.9700 . ?
C4 H4B 0.9700 . ?
C6 H6A 0.9700 . ?
C6 H6B 0.9700 . ?
C6 C5 1.455(6) . ?
C5 H5A 0.9700 . ?
C5 H5B 0.9700 . ?
C1A H1AD 0.9700 . ?
C1A H1AE 0.9700 . ?
C1A C2A 1.272(19) . ?
C1 H1A 0.9700 . ?
C1 H1B 0.9700 . ?
C1 C2 1.300(17) . ?
Br1B C2A 1.810(13) . ?
Br1 C2 1.700(13) . ?
C2 H2A 0.9700 . ?
C2 H2B 0.9700 . ?
C2A H2AA 0.9700 . ?
C2A H2AB 0.9700 . ?

loop_
_geom_torsion_atom_site_label_1
_geom_torsion_atom_site_label_2
_geom_torsion_atom_site_label_3
_geom_torsion_atom_site_label_4
_geom_torsion
_geom_torsion_site_symmetry_1
_geom_torsion_site_symmetry_2
_geom_torsion_site_symmetry_3
_geom_torsion_site_symmetry_4
_geom_torsion_publ_flag
Ni1 S1 C15 S3 178.52(13) . . . . ?
Ni1 S1 C15 C16 1.1(2) . . . . ?
Ni1 S2 C16 S4 -178.35(13) . . . . ?
Ni1 S2 C16 C15 0.2(2) . . . . ?
Ni1 S7 C19 S9 178.26(14) . . . . ?
Ni1 S7 C19 C18 -0.8(2) . . . . ?
Ni1 S6 C18 S8 179.56(15) . . . . ?
Ni1 S6 C18 C19 0.7(3) . . . . ?
S1 C15 C16 S4 177.66(13) . . . . ?
S1 C15 C16 S2 -0.9(3) . . . . ?
S3 C15 C16 S4 0.1(3) . . . . ?
S3 C15 C16 S2 -178.49(14) . . . . ?
S9 C19 C18 S6 -179.08(15) . . . . ?
S9 C19 C18 S8 2.0(3) . . . . ?
S7 C19 C18 S6 0.0(3) . . . . ?
S7 C19 C18 S8 -178.86(14) . . . . ?
O5 C10 C9 O4 -65.8(3) . . . . ?
O5 C11 C12 O6 62.9(3) . . . . ?
O4 C8 C7 O3 54.7(4) . . . . ?
O1 C14 C13 O6 -65.6(4) . . . . ?
O1 C3 C4 O2 64.8(4) . . . . ?
N1 C1A C2A Br1B 79.5(15) . . . . ?
N1 C1 C2 Br1 -89.5(15) . . . . ?
O3 C6 C5 O2 -60.5(5) . . . . ?
C19 S9 C20 S8 0.83(18) . . . . ?
C19 S9 C20 S10 -179.15(18) . . . . ?
C15 S3 C17 S4 -0.71(17) . . . . ?
C15 S3 C17 S5 179.25(18) . . . . ?
C16 S4 C17 S3 0.76(17) . . . . ?
C16 S4 C17 S5 -179.20(18) . . . . ?
C18 S8 C20 S9 0.03(18) . . . . ?
C18 S8 C20 S10 -179.99(19) . . . . ?
C20 S9 C19 S7 179.15(17) . . . . ?
C20 S9 C19 C18 -1.7(2) . . . . ?
C20 S8 C18 S6 179.90(18) . . . . ?
C20 S8 C18 C19 -1.2(2) . . . . ?
C17 S3 C15 S1 -177.14(16) . . . . ?
C17 S3 C15 C16 0.4(2) . . . . ?
C17 S4 C16 S2 178.06(17) . . . . ?
C17 S4 C16 C15 -0.5(2) . . . . ?
C10 O5 C11 C12 -178.9(2) . . . . ?
C8 O4 C9 C10 -172.6(3) . . . . ?
C11 O5 C10 C9 -174.0(2) . . . . ?
C12 O6 C13 C14 -168.8(3) . . . . ?
C9 O4 C8 C7 169.9(3) . . . . ?
C14 O1 C3 C4 -178.8(3) . . . . ?
C3 O1 C14 C13 171.2(3) . . . . ?
C13 O6 C12 C11 172.6(3) . . . . ?
C7 O3 C6 C5 -175.1(3) . . . . ?
C4 O2 C5 C6 -170.3(4) . . . . ?
C6 O3 C7 C8 -172.4(3) . . . . ?
C5 O2 C4 C3 171.4(4) . . . . ?
